data_2219392
loop_
_publ_author_name
'Thibault, Michelle E.'
'Parvez, Masood'
'Dibble, Peter W.'

_publ_section_title
;(2<i>R</i>,3a<i>R</i>,4<i>S</i>,7<i>R</i>,7a<i>S</i>,9<i>R</i>,10a<i>R</i>,11<i>S</i>,14<i>R</i>,14a<i>S</i>)-<i>rel</i>-3a,4,7,7a,10a,11,14,14a-Octahydro-4,14:7,11-diepoxy-2,9-propanonaphtho[1,2-<i>f</i>:5,6-<i>f</i>']diisoindole-1,3,8,10-tetrone
 (9CI): a cyclophane derived from naphtho[1,2-<i>c</i>:5,6-<i>c</i>]difuran
;
_journal_coeditor_code LH2675
_journal_issue 9
_journal_name_full 'Acta Crystallographica Section E'
_journal_page_first o1837
_journal_paper_doi 10.1107/S1600536808025397
_journal_volume 64
_journal_year 2008
_chemical_formula_iupac 'C25 H18 N2 O6'
_chemical_formula_moiety 'C25 H18 N2 O6'
_chemical_formula_sum 'C25 H18 N2 O6'
_chemical_formula_weight 442.41
_chemical_name_systematic
;
(2<i>R</i>,3a<i>R</i>,4<i>S</i>,7<i>R</i>,7a<i>S</i>,9<i>R</i>,10a<i>R</i>,
11<i>S</i>,14<i>R</i>,14a<i>S</i>)-<i>rel</i>-3a,4,7,7a,10a,11,14,14a-
Octahydro-4,14:7,11-diepoxy-2,9-propanonaphtho[1,2-f:5,6-f']diisoindole-
1,3,8,10-tetrone
;
_space_group_IT_number 86
_symmetry_cell_setting tetragonal
_symmetry_space_group_name_Hall '-P 4bc'
_symmetry_space_group_name_H-M 'P 42/n :2'
_atom_sites_solution_hydrogens geom
_atom_sites_solution_primary direct
_atom_sites_solution_secondary difmap
_cell_angle_alpha 90.00
_cell_angle_beta 90.00
_cell_angle_gamma 90.00
_cell_formula_units_Z 8
_cell_length_a 21.635(9)
_cell_length_b 21.635(9)
_cell_length_c 8.262(2)
_cell_measurement_reflns_used 3862
_cell_measurement_temperature 173(2)
_cell_measurement_theta_max 27.5
_cell_measurement_theta_min 1.0
_cell_volume 3867(2)
_computing_cell_refinement 'DENZO (Otwinowski & Minor, 1997)'
_computing_data_collection 'COLLECT (Hooft, 1998)'
_computing_data_reduction 'SCALEPACK (Otwinowski & Minor, 1997)'
_computing_molecular_graphics 'ORTEP-3 for Windows (Farrugia, 1997)'
_computing_publication_material 'SHELXL97 (Sheldrick, 2008)'
_computing_structure_refinement 'SHELXL97 (Sheldrick, 2008)'
_computing_structure_solution 'SAPI91 (Fan, 1991)'
_diffrn_ambient_temperature 173(2)
_diffrn_measured_fraction_theta_full 0.970
_diffrn_measured_fraction_theta_max 0.970
_diffrn_measurement_device_type 'Nonius KappaCCD'
_diffrn_measurement_method '\w and \f'
_diffrn_radiation_monochromator graphite
_diffrn_radiation_source 'fine-focus sealed tube'
_diffrn_radiation_type MoK\a
_diffrn_radiation_wavelength 0.71073
_diffrn_reflns_av_R_equivalents 0.030
_diffrn_reflns_av_sigmaI/netI 0.056
_diffrn_reflns_limit_h_max 28
_diffrn_reflns_limit_h_min -27
_diffrn_reflns_limit_k_max 19
_diffrn_reflns_limit_k_min -19
_diffrn_reflns_limit_l_max 10
_diffrn_reflns_limit_l_min -9
_diffrn_reflns_number 7455
_diffrn_reflns_theta_full 27.5
_diffrn_reflns_theta_max 27.5
_diffrn_reflns_theta_min 1.3
_diffrn_standards_number 0
_exptl_absorpt_coefficient_mu 0.110
_exptl_absorpt_correction_T_max 0.987
_exptl_absorpt_correction_T_min 0.962
_exptl_absorpt_correction_type multi-scan
_exptl_absorpt_process_details '(SORTAV; Blessing, 1997)'
_exptl_crystal_colour colorless
_exptl_crystal_density_diffrn 1.520
_exptl_crystal_density_method 'not measured'
_exptl_crystal_description needle
_exptl_crystal_F_000 1840
_exptl_crystal_size_max 0.35
_exptl_crystal_size_mid 0.12
_exptl_crystal_size_min 0.12
_refine_diff_density_max 0.19
_refine_diff_density_min -0.18
_refine_ls_extinction_method none
_refine_ls_goodness_of_fit_ref 1.02
_refine_ls_hydrogen_treatment constr
_refine_ls_matrix_type full
_refine_ls_number_parameters 298
_refine_ls_number_reflns 4303
_refine_ls_number_restraints 0
_refine_ls_restrained_S_all 1.02
_refine_ls_R_factor_all 0.069
_refine_ls_R_factor_gt 0.041
_refine_ls_shift/su_max 0.000
_refine_ls_shift/su_mean 0.000
_refine_ls_structure_factor_coef Fsqd
_refine_ls_weighting_details 'calc w=1/[\s^2^(Fo^2^)+(0.0461P)^2^+0.9086P] where P=(Fo^2^+2Fc^2^)/3'
_refine_ls_weighting_scheme calc
_refine_ls_wR_factor_gt 0.095
_refine_ls_wR_factor_ref 0.107
_reflns_number_gt 3077
_reflns_number_total 4303
_reflns_threshold_expression I>2\s(I)
_cod_data_source_file lh2675.cif
_cod_data_source_block I
_cod_depositor_comments
;
The following automatic conversions were performed:
'_symmetry_cell_setting' value 'Tetragonal' changed to 'tetragonal'
according to '/home/saulius/struct/CIF-dictionaries/cif_core.dic'
dictionary named 'cif_core.dic' version 2.4.1 from 2010-06-29.

Automatic conversion script
Id: cif_fix_enum 1527 2010-12-29 10:47:43Z saulius 

The following automatic conversions were performed:

'_symmetry_cell_setting' value 'Tetragonal' changed to 'tetragonal'
according to /home/saulius/struct/CIF-dictionaries/cif_core.dic
dictionary named 'cif_core.dic' version 2.4.1 from 2010-06-29.

Automatic conversion script
Id: cif_fix_values 1715 2011-07-08 13:25:40Z adriana 
;
_cod_original_sg_symbol_H-M 'P 42/n'
_cod_database_code 2219392
_cod_database_fobs_code 2219392

loop_
_symmetry_equiv_pos_as_xyz
'x, y, z'
'-x+1/2, -y+1/2, z'
'-y, x+1/2, z+1/2'
'y+1/2, -x, z+1/2'
'-x, -y, -z'
'x-1/2, y-1/2, -z'
'y, -x-1/2, -z-1/2'
'-y-1/2, x, -z-1/2'

loop_
_atom_site_type_symbol
_atom_site_label
_atom_site_fract_x
_atom_site_fract_y
_atom_site_fract_z
_atom_site_U_iso_or_equiv
_atom_site_adp_type
_atom_site_calc_flag
_atom_site_refinement_flags
_atom_site_occupancy
O O1 0.22246(5) 0.13740(6) 0.23245(15) 0.0336(3) Uani d . 1
O O2 0.01829(5) 0.13616(6) 0.36524(14) 0.0309(3) Uani d . 1
O O3 0.16200(5) 0.15123(5) 0.75206(13) 0.0272(3) Uani d . 1
O O4 0.19993(5) -0.19809(5) 0.40461(14) 0.0273(3) Uani d . 1
O O5 0.22497(6) -0.07494(6) -0.02726(16) 0.0399(3) Uani d . 1
O O6 0.03367(5) -0.10018(6) 0.19059(15) 0.0328(3) Uani d . 1
N N1 0.11727(6) 0.13315(6) 0.26487(16) 0.0227(3) Uani d . 1
N N2 0.12520(6) -0.07665(6) 0.06537(16) 0.0244(3) Uani d . 1
C C1 0.17687(7) 0.14753(7) 0.3135(2) 0.0244(4) Uani d . 1
C C2 0.17425(7) 0.17364(7) 0.4820(2) 0.0235(4) Uani d . 1
H H2 0.1943 0.2152 0.4882 0.028 Uiso calc R 1
C C3 0.10474(7) 0.17687(7) 0.52369(19) 0.0236(4) Uani d . 1
H H3 0.0907 0.2203 0.5420 0.028 Uiso calc R 1
C C4 0.07282(7) 0.14768(7) 0.38054(19) 0.0232(4) Uani d . 1
C C5 0.19873(8) 0.12925(7) 0.6167(2) 0.0241(4) Uani d . 1
H H5 0.2445 0.1302 0.6339 0.029 Uiso calc R 1
C C6 0.10185(7) 0.13748(7) 0.68267(19) 0.0240(4) Uani d . 1
H H6 0.0657 0.1462 0.7546 0.029 Uiso calc R 1
C C7 0.11018(7) 0.07033(7) 0.63576(18) 0.0214(3) Uani d . 1
C C8 0.17119(7) 0.06510(7) 0.59077(18) 0.0205(3) Uani d . 1
C C9 0.19457(7) 0.01012(7) 0.52115(18) 0.0202(3) Uani d . 1
C C10 0.25447(7) 0.00473(8) 0.45215(19) 0.0241(4) Uani d . 1
H H10 0.2825 0.0384 0.4612 0.029 Uiso calc R 1
C C11 0.27291(7) -0.04800(8) 0.3725(2) 0.0254(4) Uani d . 1
H H11 0.3122 -0.0502 0.3214 0.030 Uiso calc R 1
C C12 0.23214(7) -0.09846(7) 0.36885(19) 0.0232(4) Uani d . 1
C C13 0.17471(7) -0.09597(7) 0.44037(19) 0.0208(3) Uani d . 1
C C14 0.15216(7) -0.04141(7) 0.51354(18) 0.0195(3) Uani d . 1
C C15 0.09034(7) -0.03480(7) 0.56703(18) 0.0212(3) Uani d . 1
H H15 0.0635 -0.0695 0.5644 0.025 Uiso calc R 1
C C16 0.06846(7) 0.02078(7) 0.62255(18) 0.0215(3) Uani d . 1
H H16 0.0262 0.0257 0.6513 0.026 Uiso calc R 1
C C17 0.23450(8) -0.16132(8) 0.2891(2) 0.0257(4) Uani d . 1
H H17 0.2769 -0.1769 0.2637 0.031 Uiso calc R 1
C C18 0.14564(7) -0.15878(7) 0.4099(2) 0.0244(4) Uani d . 1
H H18 0.1137 -0.1714 0.4910 0.029 Uiso calc R 1
C C19 0.18458(8) -0.10055(8) 0.04906(19) 0.0268(4) Uani d . 1
C C20 0.18801(7) -0.16089(8) 0.1424(2) 0.0263(4) Uani d . 1
H H20 0.1949 -0.1969 0.0688 0.032 Uiso calc R 1
C C21 0.12505(8) -0.16503(8) 0.2289(2) 0.0252(4) Uani d . 1
H H21 0.1045 -0.2056 0.2082 0.030 Uiso calc R 1
C C22 0.08744(8) -0.11216(8) 0.16359(19) 0.0246(4) Uani d . 1
C C23 0.10842(8) -0.01442(7) 0.01244(19) 0.0260(4) Uani d . 1
H H23A 0.0646 -0.0134 -0.0219 0.031 Uiso calc R 1
H H23B 0.1344 -0.0019 -0.0805 0.031 Uiso calc R 1
C C24 0.11844(8) 0.02956(8) 0.1539(2) 0.0275(4) Uani d . 1
H H24A 0.0920 0.0160 0.2451 0.033 Uiso calc R 1
H H24B 0.1620 0.0261 0.1896 0.033 Uiso calc R 1
C C25 0.10459(8) 0.09703(8) 0.1186(2) 0.0266(4) Uani d . 1
H H25A 0.1308 0.1118 0.0284 0.032 Uiso calc R 1
H H25B 0.0607 0.1019 0.0868 0.032 Uiso calc R 1

loop_
_atom_site_aniso_label
_atom_site_aniso_U_11
_atom_site_aniso_U_22
_atom_site_aniso_U_33
_atom_site_aniso_U_12
_atom_site_aniso_U_13
_atom_site_aniso_U_23
O1 0.0261(7) 0.0423(8) 0.0323(7) 0.0000(5) 0.0082(5) 0.0044(5)
O2 0.0228(7) 0.0364(7) 0.0334(7) -0.0002(5) -0.0026(5) 0.0081(5)
O3 0.0297(7) 0.0280(7) 0.0240(6) -0.0019(5) -0.0018(5) -0.0028(5)
O4 0.0274(7) 0.0232(6) 0.0313(7) 0.0046(5) 0.0033(5) 0.0054(5)
O5 0.0330(7) 0.0468(8) 0.0399(8) 0.0089(6) 0.0131(6) 0.0141(6)
O6 0.0237(7) 0.0353(7) 0.0394(7) 0.0039(5) 0.0034(5) -0.0018(5)
N1 0.0226(7) 0.0226(7) 0.0229(7) 0.0004(6) -0.0001(5) 0.0039(5)
N2 0.0247(7) 0.0271(8) 0.0214(7) 0.0053(6) 0.0007(5) 0.0001(6)
C1 0.0235(9) 0.0224(9) 0.0273(9) -0.0010(7) 0.0014(7) 0.0081(7)
C2 0.0228(9) 0.0205(8) 0.0273(9) -0.0022(6) 0.0000(6) 0.0021(6)
C3 0.0245(9) 0.0199(9) 0.0264(9) 0.0010(6) 0.0012(6) 0.0019(6)
C4 0.0226(9) 0.0202(8) 0.0267(9) 0.0029(7) 0.0002(7) 0.0093(6)
C5 0.0227(9) 0.0241(9) 0.0254(9) -0.0003(7) -0.0014(7) 0.0003(6)
C6 0.0225(9) 0.0264(9) 0.0231(8) -0.0014(7) 0.0003(6) -0.0007(7)
C7 0.0255(9) 0.0248(9) 0.0140(8) 0.0013(7) 0.0000(6) 0.0035(6)
C8 0.0224(8) 0.0213(8) 0.0178(8) -0.0006(6) -0.0035(6) 0.0041(6)
C9 0.0194(8) 0.0229(8) 0.0184(8) 0.0006(6) -0.0032(6) 0.0050(6)
C10 0.0183(8) 0.0265(9) 0.0275(9) -0.0018(7) -0.0021(6) 0.0059(7)
C11 0.0189(9) 0.0288(9) 0.0284(9) 0.0017(7) 0.0017(6) 0.0063(7)
C12 0.0238(9) 0.0241(9) 0.0216(8) 0.0042(7) 0.0001(6) 0.0052(6)
C13 0.0210(8) 0.0216(8) 0.0197(8) 0.0010(6) -0.0009(6) 0.0036(6)
C14 0.0213(8) 0.0216(8) 0.0156(8) -0.0006(6) -0.0019(6) 0.0049(6)
C15 0.0223(8) 0.0234(9) 0.0179(8) -0.0034(7) 0.0000(6) 0.0039(6)
C16 0.0199(8) 0.0272(9) 0.0174(8) -0.0007(6) 0.0009(6) 0.0029(6)
C17 0.0226(9) 0.0268(9) 0.0277(9) 0.0060(7) 0.0037(7) 0.0036(7)
C18 0.0249(9) 0.0232(9) 0.0251(9) 0.0020(7) 0.0024(7) 0.0027(6)
C19 0.0261(9) 0.0330(10) 0.0213(8) 0.0059(7) 0.0030(7) -0.0013(7)
C20 0.0274(9) 0.0250(9) 0.0266(9) 0.0041(7) 0.0028(7) -0.0028(7)
C21 0.0264(9) 0.0224(9) 0.0268(9) 0.0008(7) 0.0002(7) -0.0030(7)
C22 0.0248(9) 0.0269(9) 0.0220(8) 0.0010(7) -0.0005(7) -0.0066(6)
C23 0.0280(9) 0.0288(9) 0.0213(8) 0.0062(7) -0.0018(7) 0.0034(7)
C24 0.0339(10) 0.0275(9) 0.0210(9) 0.0040(7) -0.0036(7) 0.0035(7)
C25 0.0305(9) 0.0278(9) 0.0214(9) 0.0023(7) -0.0016(7) 0.0040(7)

loop_
_atom_type_symbol
_atom_type_description
_atom_type_scat_dispersion_real
_atom_type_scat_dispersion_imag
_atom_type_scat_source
C C 0.0033 0.0016 'International Tables Vol C Tables 4.2.6.8 and 6.1.1.4'
H H 0.0000 0.0000 'International Tables Vol C Tables 4.2.6.8 and 6.1.1.4'
N N 0.0061 0.0033 'International Tables Vol C Tables 4.2.6.8 and 6.1.1.4'
O O 0.0106 0.0060 'International Tables Vol C Tables 4.2.6.8 and 6.1.1.4'

loop_
_geom_angle_atom_site_label_1
_geom_angle_atom_site_label_2
_geom_angle_atom_site_label_3
_geom_angle
C5 O3 C6 96.84(11)
C18 O4 C17 96.65(11)
C1 N1 C4 113.15(14)
C1 N1 C25 122.21(13)
C4 N1 C25 123.88(13)
C22 N2 C19 113.30(14)
C22 N2 C23 122.69(13)
C19 N2 C23 122.87(14)
O1 C1 N1 123.81(16)
O1 C1 C2 127.59(15)
N1 C1 C2 108.52(13)
C1 C2 C3 105.10(13)
C1 C2 C5 114.57(13)
C3 C2 C5 101.47(12)
C1 C2 H2 111.7
C3 C2 H2 111.7
C5 C2 H2 111.7
C4 C3 C2 104.59(13)
C4 C3 C6 114.28(13)
C2 C3 C6 101.62(12)
C4 C3 H3 111.9
C2 C3 H3 111.9
C6 C3 H3 111.9
O2 C4 N1 123.67(15)
O2 C4 C3 127.84(15)
N1 C4 C3 108.46(13)
O3 C5 C8 101.09(12)
O3 C5 C2 99.32(12)
C8 C5 C2 109.09(13)
O3 C5 H5 115.1
C8 C5 H5 115.1
C2 C5 H5 115.1
O3 C6 C7 101.01(12)
O3 C6 C3 100.58(12)
C7 C6 C3 107.61(13)
O3 C6 H6 115.3
C7 C6 H6 115.3
C3 C6 H6 115.3
C8 C7 C16 122.16(15)
C8 C7 C6 105.20(13)
C16 C7 C6 132.46(15)
C7 C8 C9 121.47(14)
C7 C8 C5 105.19(13)
C9 C8 C5 133.02(14)
C8 C9 C10 123.95(15)
C8 C9 C14 116.05(14)
C10 C9 C14 119.89(15)
C11 C10 C9 121.64(15)
C11 C10 H10 119.2
C9 C10 H10 119.2
C10 C11 C12 118.22(15)
C10 C11 H11 120.9
C12 C11 H11 120.9
C13 C12 C11 121.82(15)
C13 C12 C17 104.63(14)
C11 C12 C17 133.45(15)
C12 C13 C14 121.86(15)
C12 C13 C18 105.53(14)
C14 C13 C18 132.49(14)
C13 C14 C15 122.96(14)
C13 C14 C9 116.35(14)
C15 C14 C9 120.55(14)
C16 C15 C14 121.27(15)
C16 C15 H15 119.4
C14 C15 H15 119.4
C15 C16 C7 118.23(14)
C15 C16 H16 120.9
C7 C16 H16 120.9
O4 C17 C12 100.93(13)
O4 C17 C20 100.38(13)
C12 C17 C20 107.96(13)
O4 C17 H17 115.2
C12 C17 H17 115.2
C20 C17 H17 115.2
O4 C18 C13 101.20(12)
O4 C18 C21 98.67(12)
C13 C18 C21 110.69(13)
O4 C18 H18 114.8
C13 C18 H18 114.8
C21 C18 H18 114.8
O5 C19 N2 123.13(16)
O5 C19 C20 128.48(15)
N2 C19 C20 108.39(14)
C19 C20 C21 104.03(13)
C19 C20 C17 115.30(14)
C21 C20 C17 101.97(13)
C19 C20 H20 111.6
C21 C20 H20 111.6
C17 C20 H20 111.6
C22 C21 C20 105.53(14)
C22 C21 C18 115.50(13)
C20 C21 C18 100.74(13)
C22 C21 H21 111.5
C20 C21 H21 111.5
C18 C21 H21 111.5
O6 C22 N2 123.74(15)
O6 C22 C21 128.01(16)
N2 C22 C21 108.25(14)
N2 C23 C24 108.10(13)
N2 C23 H23A 110.1
C24 C23 H23A 110.1
N2 C23 H23B 110.1
C24 C23 H23B 110.1
H23A C23 H23B 108.4
C25 C24 C23 115.17(13)
C25 C24 H24A 108.5
C23 C24 H24A 108.5
C25 C24 H24B 108.5
C23 C24 H24B 108.5
H24A C24 H24B 107.5
N1 C25 C24 108.51(13)
N1 C25 H25A 110.0
C24 C25 H25A 110.0
N1 C25 H25B 110.0
C24 C25 H25B 110.0
H25A C25 H25B 108.4

loop_
_geom_bond_atom_site_label_1
_geom_bond_atom_site_label_2
_geom_bond_distance
O1 C1 1.212(2)
O2 C4 1.212(2)
O3 C5 1.452(2)
O3 C6 1.453(2)
O4 C18 1.451(2)
O4 C17 1.450(2)
O5 C19 1.212(2)
O6 C22 1.213(2)
N1 C1 1.386(2)
N1 C4 1.392(2)
N1 C25 1.465(2)
N2 C22 1.384(2)
N2 C19 1.391(2)
N2 C23 1.461(2)
C1 C2 1.503(2)
C2 C3 1.544(2)
C2 C5 1.563(2)
C2 H2 1.0000
C3 C4 1.508(2)
C3 C6 1.567(2)
C3 H3 1.0000
C5 C8 1.525(2)
C5 H5 1.0000
C6 C7 1.514(2)
C6 H6 1.0000
C7 C8 1.376(2)
C7 C16 1.406(2)
C8 C9 1.415(2)
C9 C10 1.420(2)
C9 C14 1.445(2)
C10 C11 1.376(2)
C10 H10 0.9500
C11 C12 1.404(2)
C11 H11 0.9500
C12 C13 1.377(2)
C12 C17 1.512(2)
C13 C14 1.413(2)
C13 C18 1.518(2)
C14 C15 1.416(2)
C15 C16 1.371(2)
C15 H15 0.9500
C16 H16 0.9500
C17 C20 1.575(2)
C17 H17 1.0000
C18 C21 1.567(2)
C18 H18 1.0000
C19 C20 1.518(2)
C20 C21 1.541(2)
C20 H20 1.0000
C21 C22 1.504(2)
C21 H21 1.0000
C23 C24 1.523(2)
C23 H23A 0.9900
C23 H23B 0.9900
C24 C25 1.518(2)
C24 H24A 0.9900
C24 H24B 0.9900
C25 H25A 0.9900
C25 H25B 0.9900

loop_
_geom_torsion_atom_site_label_1
_geom_torsion_atom_site_label_2
_geom_torsion_atom_site_label_3
_geom_torsion_atom_site_label_4
_geom_torsion
C4 N1 C1 O1 178.33(15)
C25 N1 C1 O1 7.9(2)
C4 N1 C1 C2 1.29(18)
C25 N1 C1 C2 -169.11(13)
O1 C1 C2 C3 179.59(16)
N1 C1 C2 C3 -3.51(16)
O1 C1 C2 C5 -69.9(2)
N1 C1 C2 C5 106.97(15)
C1 C2 C3 C4 4.25(16)
C5 C2 C3 C4 -115.36(13)
C1 C2 C3 C6 123.42(13)
C5 C2 C3 C6 3.80(15)
C1 N1 C4 O2 -176.40(14)
C25 N1 C4 O2 -6.2(2)
C1 N1 C4 C3 1.60(18)
C25 N1 C4 C3 171.81(13)
C2 C3 C4 O2 174.23(15)
C6 C3 C4 O2 64.0(2)
C2 C3 C4 N1 -3.66(16)
C6 C3 C4 N1 -113.89(14)
C6 O3 C5 C8 -50.90(13)
C6 O3 C5 C2 60.80(13)
C1 C2 C5 O3 -151.62(13)
C3 C2 C5 O3 -38.98(14)
C1 C2 C5 C8 -46.38(18)
C3 C2 C5 C8 66.26(15)
C5 O3 C6 C7 52.06(13)
C5 O3 C6 C3 -58.41(13)
C4 C3 C6 O3 144.55(13)
C2 C3 C6 O3 32.53(14)
C4 C3 C6 C7 39.30(18)
C2 C3 C6 C7 -72.71(15)
O3 C6 C7 C8 -33.94(15)
C3 C6 C7 C8 71.00(15)
O3 C6 C7 C16 150.96(16)
C3 C6 C7 C16 -104.09(18)
C16 C7 C8 C9 3.1(2)
C6 C7 C8 C9 -172.63(14)
C16 C7 C8 C5 177.36(13)
C6 C7 C8 C5 1.63(16)
O3 C5 C8 C7 31.17(15)
C2 C5 C8 C7 -72.85(16)
O3 C5 C8 C9 -155.52(16)
C2 C5 C8 C9 100.45(19)
C7 C8 C9 C10 170.97(14)
C5 C8 C9 C10 -1.5(3)
C7 C8 C9 C14 -5.2(2)
C5 C8 C9 C14 -177.62(15)
C8 C9 C10 C11 -173.83(15)
C14 C9 C10 C11 2.2(2)
C9 C10 C11 C12 -3.7(2)
C10 C11 C12 C13 0.8(2)
C10 C11 C12 C17 176.65(16)
C11 C12 C13 C14 3.6(2)
C17 C12 C13 C14 -173.23(14)
C11 C12 C13 C18 -179.96(14)
C17 C12 C13 C18 3.17(16)
C12 C13 C14 C15 170.65(15)
C18 C13 C14 C15 -4.6(3)
C12 C13 C14 C9 -5.0(2)
C18 C13 C14 C9 179.76(15)
C8 C9 C14 C13 178.42(13)
C10 C9 C14 C13 2.1(2)
C8 C9 C14 C15 2.7(2)
C10 C9 C14 C15 -173.62(14)
C13 C14 C15 C16 -173.38(15)
C9 C14 C15 C16 2.0(2)
C14 C15 C16 C7 -4.3(2)
C8 C7 C16 C15 1.8(2)
C6 C7 C16 C15 176.25(16)
C18 O4 C17 C12 52.79(14)
C18 O4 C17 C20 -57.98(13)
C13 C12 C17 O4 -35.42(15)
C11 C12 C17 O4 148.25(17)
C13 C12 C17 C20 69.39(16)
C11 C12 C17 C20 -106.9(2)
C17 O4 C18 C13 -50.62(13)
C17 O4 C18 C21 62.61(13)
C12 C13 C18 O4 30.01(15)
C14 C13 C18 O4 -154.14(16)
C12 C13 C18 C21 -73.82(16)
C14 C13 C18 C21 102.04(19)
C22 N2 C19 O5 -177.28(16)
C23 N2 C19 O5 -9.2(3)
C22 N2 C19 C20 2.06(18)
C23 N2 C19 C20 170.12(14)
O5 C19 C20 C21 173.59(18)
N2 C19 C20 C21 -5.71(17)
O5 C19 C20 C17 62.8(2)
N2 C19 C20 C17 -116.47(15)
O4 C17 C20 C19 142.32(13)
C12 C17 C20 C19 37.14(18)
O4 C17 C20 C21 30.35(14)
C12 C17 C20 C21 -74.84(15)
C19 C20 C21 C22 7.03(17)
C17 C20 C21 C22 127.24(13)
C19 C20 C21 C18 -113.47(14)
C17 C20 C21 C18 6.74(15)
O4 C18 C21 C22 -154.94(13)
C13 C18 C21 C22 -49.42(18)
O4 C18 C21 C20 -41.83(14)
C13 C18 C21 C20 63.69(15)
C19 N2 C22 O6 -178.31(15)
C23 N2 C22 O6 13.6(2)
C19 N2 C22 C21 2.70(19)
C23 N2 C22 C21 -165.38(13)
C20 C21 C22 O6 174.90(16)
C18 C21 C22 O6 -74.8(2)
C20 C21 C22 N2 -6.16(17)
C18 C21 C22 N2 104.13(16)
C22 N2 C23 C24 76.48(19)
C19 N2 C23 C24 -90.46(18)
N2 C23 C24 C25 178.61(14)
C1 N1 C25 C24 76.11(19)
C4 N1 C25 C24 -93.24(17)
C23 C24 C25 N1 -179.18(14)
